data_2002977
loop_
_publ_author_name
'Ferguson, George'
'Glidewell, Christopher'
'Lavender, Emma S.'

_publ_section_title
;
 Crystal engineering using bisphenols and trisphenols. Complexes with
 1,10-phenanthroline: hydrogen-bonded chains in adducts with
 4,4'-biphenol (1/1) and 4,4'-sulfonyldiphenol (2/3), \p--\p stacked
 chains in the (1/2) adduct with 4,4'-thiodiphenol, and
 pairwise-interwoven nets in
 1,1,1-tris(4-hydroxyphenyl)ethane--1,10-phenanthroline--methanol
 (1/1/1)
;
_journal_issue 4
_journal_name_full 'Acta Crystallographica Section B'
_journal_page_first 591
_journal_page_last 600
_journal_paper_doi 10.1107/S0108768199002657
_journal_volume 55
_journal_year 1999
_chemical_formula_moiety 'C12 H10 O2, C12 H8 N2'
_chemical_formula_sum 'C24 H18 N2 O2'
_chemical_formula_weight 366.40
_chemical_name_systematic
;
4,4'-Biphenol--1,10-phenanthroline (1/1)
;
_space_group_IT_number 15
_symmetry_cell_setting monoclinic
_symmetry_space_group_name_Hall '-C 2yc'
_symmetry_space_group_name_H-M 'C 1 2/c 1'
_cell_angle_alpha 90.00
_cell_angle_beta 105.199(9)
_cell_angle_gamma 90.00
_cell_formula_units_Z 4
_cell_length_a 13.0288(17)
_cell_length_b 12.1865(10)
_cell_length_c 12.0778(12)
_cell_measurement_reflns_used 25
_cell_measurement_temperature 294.0(10)
_cell_measurement_theta_max 18.79
_cell_measurement_theta_min 9.82
_cell_volume 1850.6(3)
_computing_cell_refinement 'SET4 & CELDIM (Enraf-Nonius, 1992)'
_computing_data_collection 'CAD4 (Enraf-Nonius, 1992)'
_computing_data_reduction 'DATRD2 in NRCVAX96 (Gabe et al., 1989)'
_computing_molecular_graphics 'NRCVAX96, ORTEP (Johnson, 1976), PLATON (Spek, 1998)'
_computing_publication_material 'NRCVAX96, SHELXL97  and WordPerfect macro PRPCIF97 (Ferguson, 1997)'
_computing_structure_refinement 'NRCVAX96 and SHELXL97 (Sheldrick, 1997b)'
_computing_structure_solution 'SHELXS97 (Sheldrick, 1997a)'
_diffrn_ambient_temperature 294.0(10)
_diffrn_measured_fraction_theta_full 0.99
_diffrn_measured_fraction_theta_max 0.99
_diffrn_measurement_device 'Enraf-Nonius CAD-4'
_diffrn_measurement_method \q/2\q
_diffrn_radiation_monochromator graphite
_diffrn_radiation_source 'X-ray tube'
_diffrn_radiation_type 'Molybdenum K\a'
_diffrn_radiation_wavelength 0.7107
_diffrn_reflns_av_R_equivalents 0.012
_diffrn_reflns_av_sigmaI/netI 0.0415
_diffrn_reflns_limit_h_max 15
_diffrn_reflns_limit_h_min -15
_diffrn_reflns_limit_k_max 14
_diffrn_reflns_limit_k_min 0
_diffrn_reflns_limit_l_max 14
_diffrn_reflns_limit_l_min 0
_diffrn_reflns_number 1748
_diffrn_reflns_theta_full 25.19
_diffrn_reflns_theta_max 25.19
_diffrn_reflns_theta_min 2.32
_diffrn_standards_decay_% 'no decay, variation  0.5'
_diffrn_standards_interval_time 120
_diffrn_standards_number 3
_exptl_absorpt_coefficient_mu 0.085
_exptl_absorpt_correction_T_max 1.0000
_exptl_absorpt_correction_T_min 1.0000
_exptl_absorpt_correction_type none
_exptl_crystal_colour colorless
_exptl_crystal_density_diffrn 1.315
_exptl_crystal_density_meas ?
_exptl_crystal_description lath
_exptl_crystal_F_000 768
_exptl_crystal_size_max 0.42
_exptl_crystal_size_mid 0.31
_exptl_crystal_size_min 0.12
_refine_diff_density_max 0.140
_refine_diff_density_min -0.127
_refine_ls_extinction_coef 0.0049(9)
_refine_ls_extinction_method SHELXL
_refine_ls_goodness_of_fit_ref 0.976
_refine_ls_hydrogen_treatment constr
_refine_ls_matrix_type full
_refine_ls_number_parameters 129
_refine_ls_number_reflns 1678
_refine_ls_number_restraints 0
_refine_ls_restrained_S_all 0.976
_refine_ls_R_factor_all 0.0878
_refine_ls_R_factor_gt 0.0334
_refine_ls_shift/su_max 0.000
_refine_ls_shift/su_mean 0.000
_refine_ls_structure_factor_coef Fsqd
_refine_ls_weighting_details 'w=1/[\s^2^(Fo^2^)+(0.0542P)^2^] where P=(Fo^2^+2Fc^2^)/3'
_refine_ls_weighting_scheme calc
_refine_ls_wR_factor_ref 0.0989
_reflns_number_gt 915
_reflns_number_total 1678
_reflns_threshold_expression >2\s(I)
_cod_data_source_file cf0005.cif
_cod_data_source_block 1
_cod_depositor_comments
;
The following automatic conversions were performed:

'_refine_ls_weighting_scheme' value 'calc
w=1/[\s^2^(Fo^2^)+(0.0542P)^2^] where P=(Fo^2^+2Fc^2^)/3' was changed
to 'calc'. New tag '_refine_ls_weighting_details' was created. The
value of the new tag was set to 'w=1/[\s^2^(Fo^2^)+(0.0542P)^2^]
where P=(Fo^2^+2Fc^2^)/3'.

Automatic conversion script
Id: cif_fix_values 3143 2015-03-26 13:38:13Z robertas 
;
_cod_original_sg_symbol_H-M 'C 2/c'
_cod_database_code 2002977
_cod_database_fobs_code 2002977

loop_
_symmetry_equiv_pos_as_xyz
'x, y, z'
'-x, y, -z+1/2'
'x+1/2, y+1/2, z'
'-x+1/2, y+1/2, -z+1/2'
'-x, -y, -z'
'x, -y, z-1/2'
'-x+1/2, -y+1/2, -z'
'x+1/2, -y+1/2, z-1/2'

loop_
_atom_site_label
_atom_site_fract_x
_atom_site_fract_y
_atom_site_fract_z
_atom_site_U_iso_or_equiv
_atom_site_adp_type
_atom_site_calc_flag
_atom_site_refinement_flags
_atom_site_occupancy
_atom_site_disorder_assembly
_atom_site_disorder_group
_atom_site_type_symbol
N1 0.44259(12) 0.74375(12) 0.13717(12) 0.0563(4) Uani d . 1 . . N
C2 0.47035(13) 0.84112(14) 0.19040(14) 0.0481(4) Uani d . 1 . . C
C3 0.44280(14) 0.94214(16) 0.13423(16) 0.0568(5) Uani d . 1 . . C
C4 0.38652(16) 0.9395(2) 0.01853(19) 0.0703(6) Uani d . 1 . . C
C5 0.36177(17) 0.8425(2) -0.03565(18) 0.0744(6) Uani d . 1 . . C
C6 0.39058(16) 0.74627(18) 0.02664(16) 0.0684(6) Uani d . 1 . . C
C7 0.47228(17) 1.04284(16) 0.19502(17) 0.0722(6) Uani d . 1 . . C
C11 0.27194(13) 0.29537(13) 0.04021(13) 0.0426(4) Uani d . 1 . . C
C12 0.34504(15) 0.36973(15) 0.01837(15) 0.0558(5) Uani d . 1 . . C
C13 0.38423(15) 0.45618(15) 0.09022(15) 0.0576(5) Uani d . 1 . . C
C14 0.34859(13) 0.47393(13) 0.18692(14) 0.0468(4) Uani d . 1 . . C
C15 0.27948(15) 0.39957(15) 0.21315(14) 0.0534(5) Uani d . 1 . . C
C16 0.24227(15) 0.31224(14) 0.14145(14) 0.0526(5) Uani d . 1 . . C
O14 0.37876(11) 0.56258(10) 0.25684(10) 0.0604(4) Uani d . 1 . . O
H4 0.3661 1.0048 -0.0211 0.084 Uiso calc R 1 . . H
H5 0.3261 0.8400 -0.1131 0.089 Uiso calc R 1 . . H
H6 0.3724 0.6798 -0.0112 0.082 Uiso calc R 1 . . H
H7 0.4526 1.1092 0.1575 0.087 Uiso calc R 1 . . H
H12 0.3684 0.3607 -0.0475 0.067 Uiso calc R 1 . . H
H13 0.4348 0.5028 0.0737 0.069 Uiso calc R 1 . . H
H15 0.2575 0.4082 0.2800 0.064 Uiso calc R 1 . . H
H16 0.1957 0.2629 0.1614 0.063 Uiso calc R 1 . . H
H14 0.4119 0.6056 0.2270 0.091 Uiso calc R 1 . . H

loop_
_atom_site_aniso_label
_atom_site_aniso_U_11
_atom_site_aniso_U_22
_atom_site_aniso_U_33
_atom_site_aniso_U_12
_atom_site_aniso_U_13
_atom_site_aniso_U_23
N1 0.0546(10) 0.0565(10) 0.0546(9) -0.0030(7) 0.0087(7) -0.0013(8)
C2 0.0406(10) 0.0500(11) 0.0574(10) -0.0001(8) 0.0194(8) 0.0015(9)
C3 0.0491(11) 0.0567(12) 0.0699(13) 0.0070(9) 0.0250(10) 0.0130(10)
C4 0.0582(13) 0.0783(16) 0.0756(15) 0.0101(11) 0.0197(11) 0.0276(13)
C5 0.0633(13) 0.0963(18) 0.0585(13) 0.0013(13) 0.0070(10) 0.0201(13)
C6 0.0640(13) 0.0784(15) 0.0570(12) -0.0089(11) 0.0056(10) -0.0025(11)
C7 0.0861(17) 0.0481(11) 0.0932(15) 0.0081(10) 0.0430(14) 0.0108(9)
C11 0.0476(10) 0.0404(9) 0.0421(9) 0.0035(7) 0.0160(8) 0.0020(7)
C12 0.0650(12) 0.0560(11) 0.0551(11) -0.0083(10) 0.0314(10) -0.0111(9)
C13 0.0605(12) 0.0568(12) 0.0623(12) -0.0138(9) 0.0284(10) -0.0117(9)
C14 0.0483(11) 0.0464(10) 0.0433(9) 0.0014(8) 0.0077(8) -0.0061(8)
C15 0.0693(13) 0.0545(11) 0.0401(10) -0.0039(10) 0.0206(9) -0.0020(8)
C16 0.0668(12) 0.0492(11) 0.0458(10) -0.0075(9) 0.0218(9) 0.0031(9)
O14 0.0701(9) 0.0575(8) 0.0556(8) -0.0096(7) 0.0201(6) -0.0160(7)

loop_
_atom_type_symbol
_atom_type_description
_atom_type_scat_dispersion_real
_atom_type_scat_dispersion_imag
_atom_type_scat_source
C C 0.0033 0.0016 'International Tables Vol C Tables 4.2.6.8 and 6.1.1.4'
H H 0.0000 0.0000 'International Tables Vol C Tables 4.2.6.8 and 6.1.1.4'
N N 0.0061 0.0033 'International Tables Vol C Tables 4.2.6.8 and 6.1.1.4'
O O 0.0106 0.0060 'International Tables Vol C Tables 4.2.6.8 and 6.1.1.4'

loop_
_geom_angle_atom_site_label_1
_geom_angle_atom_site_label_2
_geom_angle_atom_site_label_3
_geom_angle_site_symmetry_1
_geom_angle_site_symmetry_3
_geom_angle
C6 N1 C2 . . 117.34(16)
N1 C2 C3 . . 122.42(16)
N1 C2 C2 . 2_655 118.70(9)
C3 C2 C2 . 2_655 118.89(11)
C4 C3 C2 . . 117.59(18)
C4 C3 C7 . . 122.18(18)
C2 C3 C7 . . 120.23(17)
C5 C4 C3 . . 120.05(19)
C4 C5 C6 . . 118.7(2)
N1 C6 C5 . . 123.8(2)
C7 C7 C3 2_655 . 120.88(11)
C12 C11 C16 . . 115.66(15)
C12 C11 C11 . 7 121.83(18)
C16 C11 C11 . 7 122.51(19)
C13 C12 C11 . . 122.65(16)
C12 C13 C14 . . 120.10(17)
O14 C14 C15 . . 118.71(15)
O14 C14 C13 . . 122.74(16)
C15 C14 C13 . . 118.55(16)
C14 C15 C16 . . 120.62(15)
C15 C16 C11 . . 122.26(16)

loop_
_geom_bond_atom_site_label_1
_geom_bond_atom_site_label_2
_geom_bond_site_symmetry_2
_geom_bond_distance
_geom_bond_publ_flag
N1 C2 . 1.353(2) no
N1 C6 . 1.330(2) no
C2 C2 2_655 1.444(3) no
C2 C3 . 1.406(2) no
C3 C4 . 1.398(3) no
C3 C7 . 1.430(3) no
C4 C5 . 1.349(3) no
C5 C6 . 1.391(3) no
C7 C7 2_655 1.335(4) no
C11 C11 7 1.484(3) no
C11 C12 . 1.389(2) no
C11 C16 . 1.391(2) no
C12 C13 . 1.375(2) no
C13 C14 . 1.382(2) no
C14 O14 . 1.3640(19) no
C14 C15 . 1.372(2) no
C15 C16 . 1.377(2) no

loop_
_geom_hbond_atom_site_label_D
_geom_hbond_atom_site_label_H
_geom_hbond_atom_site_label_A
_geom_hbond_site_symmetry_A
_geom_hbond_distance_DH
_geom_hbond_distance_HA
_geom_hbond_distance_DA
_geom_hbond_angle_DHA
_geom_hbond_publ_flag
O14 H14 N1 . .82 2.10 2.878(2) 159 no
C12 H12 O14 6_565 .93 2.58 3.403(2) 148 no

loop_
_geom_torsion_atom_site_label_1
_geom_torsion_atom_site_label_2
_geom_torsion_atom_site_label_3
_geom_torsion_atom_site_label_4
_geom_torsion_site_symmetry_1
_geom_torsion_site_symmetry_4
_geom_torsion
_geom_torsion_publ_flag
C6 N1 C2 C3 . . 2.4(2) no
C6 N1 C2 C2 . 2_655 -178.21(19) no
N1 C2 C3 C4 . . -1.3(2) no
C2 C2 C3 C4 2_655 . 179.26(19) no
N1 C2 C3 C7 . . 178.76(17) no
C2 C2 C3 C7 2_655 . -.7(3) no
C2 C3 C4 C5 . . -.9(3) no
C7 C3 C4 C5 . . 179.1(2) no
C3 C4 C5 C6 . . 1.8(3) no
C2 N1 C6 C5 . . -1.3(3) no
C4 C5 C6 N1 . . -.8(3) no
C4 C3 C7 C7 . 2_655 -178.8(2) no
C2 C3 C7 C7 . 2_655 1.1(3) no
C16 C11 C12 C13 . . -1.4(3) no
C11 C11 C12 C13 7 . 178.07(19) no
C11 C12 C13 C14 . . -2.0(3) no
C12 C13 C14 O14 . . -175.22(16) no
C12 C13 C14 C15 . . 4.4(3) no
O14 C14 C15 C16 . . 176.33(15) no
C13 C14 C15 C16 . . -3.3(3) no
C14 C15 C16 C11 . . -.3(3) no
C12 C11 C16 C15 . . 2.6(3) no
C11 C11 C16 C15 7 . -176.92(19) no
